data_7038682
loop_
_publ_author_name
'Wang, Junfei'
'Li, Chao'
'Zhou, Qianxiong'
'Wang, Weibo'
'Hou, Yuanjun'
'Zhang, Baowen'
'Wang, Xuesong'

_publ_section_title
;
 Photocatalytic hydrogen evolution by Cu(ii) complexes.
;
_journal_issue 13
_journal_name_full 'Dalton transactions (Cambridge, England : 2003)'
_journal_page_first 5439
_journal_page_last 5443
_journal_paper_doi 10.1039/c5dt04628a
_journal_volume 45
_journal_year 2016
_chemical_formula_sum 'C18 H19 Cl3 Cu N4 O'
_chemical_formula_weight 477.26
_space_group_IT_number 14
_symmetry_cell_setting monoclinic
_symmetry_space_group_name_Hall '-P 2yn'
_symmetry_space_group_name_H-M 'P 1 21/n 1'
_atom_sites_solution_hydrogens geom
_atom_sites_solution_primary direct
_atom_sites_solution_secondary difmap
_audit_block_doi 10.5517/cc1jgz54
_audit_creation_method SHELXL-97
_audit_update_record
;
2015-07-23 deposited with the CCDC.
2016-03-02 downloaded from the CCDC.
;
_cell_angle_alpha 90.00
_cell_angle_beta 111.229(3)
_cell_angle_gamma 90.00
_cell_formula_units_Z 4
_cell_length_a 7.513(2)
_cell_length_b 32.062(8)
_cell_length_c 8.785(2)
_cell_measurement_reflns_used 6772
_cell_measurement_temperature 293(2)
_cell_measurement_theta_max 31.507
_cell_measurement_theta_min 2.541
_cell_volume 1972.5(8)
_computing_cell_refinement 'CrystalClear (Rigaku Inc., 2008)'
_computing_data_collection 'CrystalClear (Rigaku Inc., 2008)'
_computing_data_reduction 'CrystalClear (Rigaku Inc., 2008)'
_computing_structure_refinement 'SHELXL-97 (Sheldrick, 1997)'
_computing_structure_solution 'SHELXS-97 (Sheldrick, 1990)'
_diffrn_ambient_temperature 293(2)
_diffrn_detector_area_resol_mean 28.5714
_diffrn_measured_fraction_theta_full 0.996
_diffrn_measured_fraction_theta_max 0.996
_diffrn_measurement_device_type AFC10/Saturn724+
_diffrn_measurement_method 'phi and omega scans'
_diffrn_radiation_monochromator graphite
_diffrn_radiation_source 'Rotating Anode'
_diffrn_radiation_type MoK\a
_diffrn_radiation_wavelength 0.71073
_diffrn_reflns_av_R_equivalents 0.0536
_diffrn_reflns_av_sigmaI/netI 0.0496
_diffrn_reflns_limit_h_max 10
_diffrn_reflns_limit_h_min -11
_diffrn_reflns_limit_k_max 47
_diffrn_reflns_limit_k_min -46
_diffrn_reflns_limit_l_max 12
_diffrn_reflns_limit_l_min -12
_diffrn_reflns_number 27250
_diffrn_reflns_theta_full 31.53
_diffrn_reflns_theta_max 31.53
_diffrn_reflns_theta_min 2.98
_diffrn_standards_decay_% 0
_diffrn_standards_interval_count 0
_diffrn_standards_interval_time 0
_diffrn_standards_number 0
_exptl_absorpt_coefficient_mu 1.530
_exptl_absorpt_correction_T_max 0.9413
_exptl_absorpt_correction_T_min 0.6568
_exptl_absorpt_correction_type multi-scan
_exptl_crystal_colour Blue
_exptl_crystal_density_diffrn 1.607
_exptl_crystal_density_method 'not measured'
_exptl_crystal_description Prism
_exptl_crystal_F_000 972
_exptl_crystal_size_max 0.30
_exptl_crystal_size_mid 0.05
_exptl_crystal_size_min 0.04
_refine_diff_density_max 0.972
_refine_diff_density_min -0.882
_refine_diff_density_rms 0.124
_refine_ls_extinction_coef 0.0010(7)
_refine_ls_extinction_expression Fc^*^=kFc[1+0.001xFc^2^\l^3^/sin(2\q)]^-1/4^
_refine_ls_extinction_method SHELXL
_refine_ls_goodness_of_fit_ref 1.000
_refine_ls_hydrogen_treatment mixed
_refine_ls_matrix_type full
_refine_ls_number_parameters 253
_refine_ls_number_reflns 6537
_refine_ls_number_restraints 3
_refine_ls_restrained_S_all 1.000
_refine_ls_R_factor_all 0.0741
_refine_ls_R_factor_gt 0.0554
_refine_ls_shift/su_max 0.001
_refine_ls_shift/su_mean 0.000
_refine_ls_structure_factor_coef Fsqd
_refine_ls_weighting_details 'calc w=1/[\s^2^(Fo^2^)+(0.0865P)^2^+0.8560P] where P=(Fo^2^+2Fc^2^)/3'
_refine_ls_weighting_scheme calc
_refine_ls_wR_factor_gt 0.1382
_refine_ls_wR_factor_ref 0.1517
_reflns_number_gt 5224
_reflns_number_total 6537
_reflns_threshold_expression >2sigma(I)
_cod_data_source_file c5dt04628a2.cif
_cod_data_source_block bo4054a
_cod_depositor_comments
;
The following automatic conversions were performed:

'_symmetry_cell_setting' value 'Monoclinic' changed to 'monoclinic'
according to
/usr/data/users/saulius/crontab/automatic-downloads/rss-feeds/RSC/lib/dictionaries/cif_core.dic
dictionary named 'cif_core.dic' version 2.4.2 from 2011-04-26.

Automatic conversion script
Id: cif_fix_values 4268 2015-11-12 08:31:59Z antanas 

 Adding full bibliography for 7038682.cif.

The following automatic conversions were performed:

'_exptl_absorpt_correction_type' value 'Multi-scans' was replaced
with the value 'multi-scan' as specified in the replacement file
'src/cod-tools/trunk/data/replacement-values/replacement_values.lst'.

Automatic conversion script
Id: cif_fix_values 5376 2017-05-30 11:51:03Z andrius 
;
_cod_original_cell_volume 1972.7(9)
_cod_original_sg_symbol_H-M P2(1)/n
_cod_database_code 7038682

loop_
_symmetry_equiv_pos_as_xyz
'x, y, z'
'-x+1/2, y+1/2, -z+1/2'
'-x, -y, -z'
'x-1/2, -y-1/2, z-1/2'

loop_
_atom_site_label
_atom_site_type_symbol
_atom_site_fract_x
_atom_site_fract_y
_atom_site_fract_z
_atom_site_U_iso_or_equiv
_atom_site_adp_type
_atom_site_occupancy
_atom_site_symmetry_multiplicity
_atom_site_calc_flag
_atom_site_refinement_flags
Cu1 Cu 0.48639(4) 0.136410(10) 0.52288(4) 0.01950(10) Uani 1 1 d .
Cl1 Cl -0.19777(13) 0.03390(3) 0.03554(11) 0.0420(2) Uani 1 1 d .
Cl2 Cl 0.66015(9) 0.20097(2) 0.47080(8) 0.02583(15) Uani 1 1 d .
Cl3 Cl 0.72070(10) 0.08840(2) 0.60921(9) 0.02818(16) Uani 1 1 d .
N1 N 0.2224(3) 0.16448(7) 0.4604(3) 0.0209(4) Uani 1 1 d .
N2 N 0.5017(3) 0.15641(7) 0.7443(3) 0.0214(4) Uani 1 1 d .
N3 N 0.3781(3) 0.11913(7) 0.2864(3) 0.0219(4) Uani 1 1 d .
N4 N -0.0421(3) 0.08302(7) 0.2865(3) 0.0248(5) Uani 1 1 d .
C1 C 0.2543(4) 0.20152(8) 0.5684(3) 0.0238(5) Uani 1 1 d .
H1A H 0.1336 0.2115 0.5712 0.029 Uiso 1 1 calc R
H1B H 0.3120 0.2238 0.5274 0.029 Uiso 1 1 calc R
C2 C 0.3847(4) 0.18907(8) 0.7374(3) 0.0227(5) Uani 1 1 d .
C3 C 0.3873(4) 0.20927(9) 0.8783(4) 0.0297(6) Uani 1 1 d .
H3 H 0.3090 0.2322 0.8718 0.036 Uiso 1 1 calc R
C4 C 0.5093(5) 0.19459(11) 1.0292(4) 0.0325(7) Uani 1 1 d .
H4 H 0.5139 0.2078 1.1249 0.039 Uiso 1 1 calc R
C5 C 0.6231(4) 0.16043(10) 1.0358(3) 0.0303(6) Uani 1 1 d .
H5 H 0.7026 0.1498 1.1358 0.036 Uiso 1 1 calc R
C6 C 0.6172(4) 0.14230(9) 0.8912(3) 0.0259(5) Uani 1 1 d .
H6 H 0.6957 0.1196 0.8956 0.031 Uiso 1 1 calc R
C7 C 0.1643(4) 0.17569(9) 0.2846(3) 0.0245(5) Uani 1 1 d .
H7A H 0.2247 0.2017 0.2736 0.029 Uiso 1 1 calc R
H7B H 0.0270 0.1795 0.2377 0.029 Uiso 1 1 calc R
C8 C 0.2236(4) 0.14121(9) 0.1949(3) 0.0237(5) Uani 1 1 d .
C9 C 0.1260(4) 0.13297(10) 0.0305(3) 0.0283(6) Uani 1 1 d .
H9 H 0.0231 0.1494 -0.0310 0.034 Uiso 1 1 calc R
C10 C 0.1853(5) 0.09967(11) -0.0397(4) 0.0325(6) Uani 1 1 d .
H10 H 0.1194 0.0927 -0.1484 0.039 Uiso 1 1 calc R
C11 C 0.3442(5) 0.07671(10) 0.0536(4) 0.0318(6) Uani 1 1 d .
H11 H 0.3868 0.0545 0.0078 0.038 Uiso 1 1 calc R
C12 C 0.4383(4) 0.08747(9) 0.2161(3) 0.0266(5) Uani 1 1 d .
H12 H 0.5459 0.0724 0.2783 0.032 Uiso 1 1 calc R
C13 C 0.0793(4) 0.13644(8) 0.4942(3) 0.0233(5) Uani 1 1 d .
H13A H 0.1058 0.1362 0.6108 0.028 Uiso 1 1 calc R
H13B H -0.0476 0.1479 0.4408 0.028 Uiso 1 1 calc R
C14 C 0.0821(4) 0.09222(9) 0.4366(3) 0.0239(5) Uani 1 1 d .
C15 C 0.2121(4) 0.06298(9) 0.5342(4) 0.0283(6) Uani 1 1 d .
H15 H 0.2955 0.0701 0.6382 0.034 Uiso 1 1 calc R
C16 C 0.2140(5) 0.02319(10) 0.4727(4) 0.0338(6) Uani 1 1 d .
H16 H 0.2990 0.0032 0.5352 0.041 Uiso 1 1 calc R
C17 C 0.0881(5) 0.01350(9) 0.3173(4) 0.0335(6) Uani 1 1 d .
H17 H 0.0869 -0.0127 0.2719 0.040 Uiso 1 1 calc R
C18 C -0.0354(4) 0.04464(9) 0.2330(4) 0.0282(6) Uani 1 1 d .
O1 O 0.3848(4) 0.28198(9) 0.3582(3) 0.0452(6) Uani 1 1 d D
H01A H 0.468(5) 0.2631(10) 0.376(5) 0.059(14) Uiso 1 1 d D
H01B H 0.346(8) 0.2892(17) 0.259(2) 0.12(2) Uiso 1 1 d D

loop_
_atom_site_aniso_label
_atom_site_aniso_U_11
_atom_site_aniso_U_22
_atom_site_aniso_U_33
_atom_site_aniso_U_23
_atom_site_aniso_U_13
_atom_site_aniso_U_12
Cu1 0.01925(16) 0.01813(17) 0.02089(16) 0.00028(11) 0.00701(12) 0.00257(11)
Cl1 0.0433(4) 0.0343(4) 0.0427(4) -0.0123(3) 0.0086(3) -0.0025(3)
Cl2 0.0253(3) 0.0213(3) 0.0318(3) 0.0027(2) 0.0115(2) -0.0015(2)
Cl3 0.0271(3) 0.0254(3) 0.0310(3) 0.0027(3) 0.0094(3) 0.0092(2)
N1 0.0213(10) 0.0177(10) 0.0240(10) 0.0009(8) 0.0086(8) 0.0028(8)
N2 0.0206(9) 0.0217(10) 0.0220(10) 0.0004(8) 0.0076(8) -0.0010(8)
N3 0.0241(10) 0.0210(11) 0.0212(10) 0.0008(8) 0.0091(8) -0.0020(8)
N4 0.0228(10) 0.0203(11) 0.0330(12) 0.0004(9) 0.0119(9) -0.0004(8)
C1 0.0254(12) 0.0184(12) 0.0280(12) -0.0001(10) 0.0104(10) 0.0025(9)
C2 0.0230(11) 0.0185(11) 0.0283(12) -0.0012(9) 0.0114(10) -0.0021(9)
C3 0.0314(14) 0.0267(14) 0.0366(15) -0.0100(12) 0.0189(12) -0.0053(11)
C4 0.0359(15) 0.0376(17) 0.0280(13) -0.0108(12) 0.0165(12) -0.0146(13)
C5 0.0287(14) 0.0369(16) 0.0239(12) 0.0005(11) 0.0078(11) -0.0103(12)
C6 0.0216(12) 0.0282(14) 0.0264(12) 0.0024(10) 0.0072(10) -0.0028(10)
C7 0.0218(11) 0.0236(12) 0.0254(12) 0.0046(10) 0.0053(10) 0.0045(10)
C8 0.0202(11) 0.0267(13) 0.0239(12) 0.0036(10) 0.0077(9) -0.0032(10)
C9 0.0243(12) 0.0354(16) 0.0235(12) 0.0032(11) 0.0068(10) -0.0072(11)
C10 0.0351(15) 0.0402(17) 0.0224(12) -0.0055(12) 0.0105(11) -0.0120(13)
C11 0.0377(15) 0.0304(15) 0.0321(14) -0.0096(12) 0.0182(12) -0.0091(12)
C12 0.0288(13) 0.0246(13) 0.0279(13) -0.0041(10) 0.0119(11) -0.0028(10)
C13 0.0224(11) 0.0203(12) 0.0295(13) -0.0008(10) 0.0123(10) 0.0016(9)
C14 0.0236(12) 0.0206(12) 0.0308(13) 0.0026(10) 0.0138(10) 0.0012(9)
C15 0.0307(13) 0.0252(13) 0.0316(13) 0.0068(11) 0.0144(11) 0.0032(11)
C16 0.0341(15) 0.0270(14) 0.0430(17) 0.0102(13) 0.0174(13) 0.0077(12)
C17 0.0417(16) 0.0190(13) 0.0468(17) -0.0016(12) 0.0243(14) 0.0023(12)
C18 0.0293(13) 0.0233(13) 0.0352(14) -0.0029(11) 0.0156(12) -0.0032(11)
O1 0.0501(15) 0.0378(14) 0.0453(15) 0.0047(11) 0.0143(12) 0.0125(12)

loop_
_atom_type_symbol
_atom_type_description
_atom_type_scat_dispersion_real
_atom_type_scat_dispersion_imag
_atom_type_scat_source
C C 0.0033 0.0016 'International Tables Vol C Tables 4.2.6.8 and 6.1.1.4'
H H 0.0000 0.0000 'International Tables Vol C Tables 4.2.6.8 and 6.1.1.4'
N N 0.0061 0.0033 'International Tables Vol C Tables 4.2.6.8 and 6.1.1.4'
O O 0.0106 0.0060 'International Tables Vol C Tables 4.2.6.8 and 6.1.1.4'
Cl Cl 0.1484 0.1585 'International Tables Vol C Tables 4.2.6.8 and 6.1.1.4'
Cu Cu 0.3201 1.2651 'International Tables Vol C Tables 4.2.6.8 and 6.1.1.4'

loop_
_geom_angle_atom_site_label_1
_geom_angle_atom_site_label_2
_geom_angle_atom_site_label_3
_geom_angle
N2 Cu1 N3 160.90(9)
N2 Cu1 N1 80.28(9)
N3 Cu1 N1 81.67(9)
N2 Cu1 Cl3 97.37(7)
N3 Cu1 Cl3 97.69(7)
N1 Cu1 Cl3 161.12(7)
N2 Cu1 Cl2 93.47(7)
N3 Cu1 Cl2 94.55(7)
N1 Cu1 Cl2 95.88(7)
Cl3 Cu1 Cl2 102.97(3)
C1 N1 C7 112.9(2)
C1 N1 C13 108.2(2)
C7 N1 C13 112.7(2)
C1 N1 Cu1 105.16(16)
C7 N1 Cu1 105.88(15)
C13 N1 Cu1 111.83(16)
C6 N2 C2 119.0(2)
C6 N2 Cu1 127.7(2)
C2 N2 Cu1 113.22(18)
C8 N3 C12 118.8(2)
C8 N3 Cu1 114.17(19)
C12 N3 Cu1 126.98(19)
C18 N4 C14 116.8(2)
N1 C1 C2 108.4(2)
N1 C1 H1A 110.0
C2 C1 H1A 110.0
N1 C1 H1B 110.0
C2 C1 H1B 110.0
H1A C1 H1B 108.4
N2 C2 C3 121.4(3)
N2 C2 C1 115.4(2)
C3 C2 C1 123.2(3)
C2 C3 C4 118.8(3)
C2 C3 H3 120.6
C4 C3 H3 120.6
C5 C4 C3 119.5(3)
C5 C4 H4 120.2
C3 C4 H4 120.2
C4 C5 C6 118.8(3)
C4 C5 H5 120.6
C6 C5 H5 120.6
N2 C6 C5 122.3(3)
N2 C6 H6 118.8
C5 C6 H6 118.8
N1 C7 C8 109.4(2)
N1 C7 H7A 109.8
C8 C7 H7A 109.8
N1 C7 H7B 109.8
C8 C7 H7B 109.8
H7A C7 H7B 108.2
N3 C8 C9 122.5(3)
N3 C8 C7 115.1(2)
C9 C8 C7 122.4(3)
C10 C9 C8 118.4(3)
C10 C9 H9 120.8
C8 C9 H9 120.8
C9 C10 C11 119.5(3)
C9 C10 H10 120.3
C11 C10 H10 120.3
C12 C11 C10 118.9(3)
C12 C11 H11 120.5
C10 C11 H11 120.5
N3 C12 C11 121.8(3)
N3 C12 H12 119.1
C11 C12 H12 119.1
C14 C13 N1 113.3(2)
C14 C13 H13A 108.9
N1 C13 H13A 108.9
C14 C13 H13B 108.9
N1 C13 H13B 108.9
H13A C13 H13B 107.7
N4 C14 C15 122.4(3)
N4 C14 C13 116.6(2)
C15 C14 C13 121.0(3)
C16 C15 C14 118.7(3)
C16 C15 H15 120.6
C14 C15 H15 120.6
C17 C16 C15 119.3(3)
C17 C16 H16 120.3
C15 C16 H16 120.3
C18 C17 C16 116.9(3)
C18 C17 H17 121.5
C16 C17 H17 121.5
N4 C18 C17 125.8(3)
N4 C18 Cl1 115.5(2)
C17 C18 Cl1 118.6(2)
H01A O1 H01B 110.4(17)

loop_
_geom_bond_atom_site_label_1
_geom_bond_atom_site_label_2
_geom_bond_distance
Cu1 N2 2.011(2)
Cu1 N3 2.015(2)
Cu1 N1 2.063(2)
Cu1 Cl3 2.2533(8)
Cu1 Cl2 2.5751(9)
Cl1 C18 1.756(3)
N1 C1 1.484(3)
N1 C7 1.489(3)
N1 C13 1.511(4)
N2 C6 1.346(3)
N2 C2 1.355(3)
N3 C8 1.348(3)
N3 C12 1.348(4)
N4 C18 1.325(4)
N4 C14 1.343(4)
C1 C2 1.506(4)
C1 H1A 0.9700
C1 H1B 0.9700
C2 C3 1.391(4)
C3 C4 1.393(5)
C3 H3 0.9300
C4 C5 1.378(5)
C4 H4 0.9300
C5 C6 1.383(4)
C5 H5 0.9300
C6 H6 0.9300
C7 C8 1.516(4)
C7 H7A 0.9700
C7 H7B 0.9700
C8 C9 1.387(4)
C9 C10 1.385(5)
C9 H9 0.9300
C10 C11 1.389(5)
C10 H10 0.9300
C11 C12 1.388(4)
C11 H11 0.9300
C12 H12 0.9300
C13 C14 1.508(4)
C13 H13A 0.9700
C13 H13B 0.9700
C14 C15 1.401(4)
C15 C16 1.388(4)
C15 H15 0.9300
C16 C17 1.385(5)
C16 H16 0.9300
C17 C18 1.382(4)
C17 H17 0.9300
O1 H01A 0.843(10)
O1 H01B 0.843(10)

loop_
_geom_torsion_atom_site_label_1
_geom_torsion_atom_site_label_2
_geom_torsion_atom_site_label_3
_geom_torsion_atom_site_label_4
_geom_torsion
N2 Cu1 N1 C1 36.13(16)
N3 Cu1 N1 C1 -150.15(17)
Cl3 Cu1 N1 C1 120.4(2)
Cl2 Cu1 N1 C1 -56.39(16)
N2 Cu1 N1 C7 155.86(18)
N3 Cu1 N1 C7 -30.42(17)
Cl3 Cu1 N1 C7 -119.8(2)
Cl2 Cu1 N1 C7 63.33(16)
N2 Cu1 N1 C13 -81.06(17)
N3 Cu1 N1 C13 92.67(18)
Cl3 Cu1 N1 C13 3.3(3)
Cl2 Cu1 N1 C13 -173.58(16)
N3 Cu1 N2 C6 139.8(3)
N1 Cu1 N2 C6 159.1(2)
Cl3 Cu1 N2 C6 -1.9(2)
Cl2 Cu1 N2 C6 -105.5(2)
N3 Cu1 N2 C2 -43.1(4)
N1 Cu1 N2 C2 -23.85(18)
Cl3 Cu1 N2 C2 175.09(17)
Cl2 Cu1 N2 C2 71.53(18)
N2 Cu1 N3 C8 35.8(4)
N1 Cu1 N3 C8 16.59(19)
Cl3 Cu1 N3 C8 177.53(18)
Cl2 Cu1 N3 C8 -78.71(18)
N2 Cu1 N3 C12 -140.9(3)
N1 Cu1 N3 C12 -160.1(2)
Cl3 Cu1 N3 C12 0.8(2)
Cl2 Cu1 N3 C12 104.6(2)
C7 N1 C1 C2 -157.1(2)
C13 N1 C1 C2 77.5(3)
Cu1 N1 C1 C2 -42.1(2)
C6 N2 C2 C3 2.7(4)
Cu1 N2 C2 C3 -174.6(2)
C6 N2 C2 C1 -177.4(2)
Cu1 N2 C2 C1 5.3(3)
N1 C1 C2 N2 25.7(3)
N1 C1 C2 C3 -154.4(3)
N2 C2 C3 C4 -1.9(4)
C1 C2 C3 C4 178.2(3)
C2 C3 C4 C5 -0.4(4)
C3 C4 C5 C6 1.9(4)
C2 N2 C6 C5 -1.1(4)
Cu1 N2 C6 C5 175.8(2)
C4 C5 C6 N2 -1.2(4)
C1 N1 C7 C8 153.4(2)
C13 N1 C7 C8 -83.7(3)
Cu1 N1 C7 C8 38.9(2)
C12 N3 C8 C9 -1.0(4)
Cu1 N3 C8 C9 -178.0(2)
C12 N3 C8 C7 179.0(2)
Cu1 N3 C8 C7 2.0(3)
N1 C7 C8 N3 -28.3(3)
N1 C7 C8 C9 151.7(3)
N3 C8 C9 C10 2.7(4)
C7 C8 C9 C10 -177.2(3)
C8 C9 C10 C11 -2.6(4)
C9 C10 C11 C12 0.8(4)
C8 N3 C12 C11 -0.9(4)
Cu1 N3 C12 C11 175.6(2)
C10 C11 C12 N3 1.0(4)
C1 N1 C13 C14 -160.9(2)
C7 N1 C13 C14 73.6(3)
Cu1 N1 C13 C14 -45.6(3)
C18 N4 C14 C15 -0.6(4)
C18 N4 C14 C13 177.6(2)
N1 C13 C14 N4 -93.6(3)
N1 C13 C14 C15 84.7(3)
N4 C14 C15 C16 0.7(4)
C13 C14 C15 C16 -177.4(3)
C14 C15 C16 C17 0.0(4)
C15 C16 C17 C18 -0.9(5)
C14 N4 C18 C17 -0.4(4)
C14 N4 C18 Cl1 -179.3(2)
C16 C17 C18 N4 1.1(5)
C16 C17 C18 Cl1 180.0(2)

loop_
_cod_changelog_entry_id
_cod_changelog_entry_author
_cod_changelog_entry_date
_cod_changelog_entry_text
1 'Vaitkus, Antanas' 2022-06-28T19:29:00+03:00
;
 Removed the '_chemical_name_systematic' and '_chemical_name_common'
 data items that had incorrect values.
;
